data_4078034
loop_
_publ_author_name
'Tazelaar, Cornelis G. J.'
'Lyaskovskyy, Volodymyr'
'Dijk, Tom van'
'Broere, Dani\"el L. J.'
'Kolfschoten, Ludo A.'
'Khiar, Rima Osman Hassan'
'Lutz, Martin'
'Slootweg, J. Chris'
'Lammertsma, Koop'

_publ_section_title
;
 Tris(pyrazolyl)phosphine Oxides. Synthesis and Coordination Chemistry
 with Copper(I)
;
_journal_issue 8
_journal_name_full Organometallics
_journal_page_first 3308
_journal_paper_doi 10.1021/om300051f
_journal_volume 31
_journal_year 2012
_chemical_formula_moiety 'C32 H30 Cu N7 O P, F6 P'
_chemical_formula_sum 'C32 H30 Cu F6 N7 O P2'
_chemical_formula_weight 768.11
_chemical_name_systematic
; 
 ? 
;
_space_group_IT_number 14
_symmetry_cell_setting monoclinic
_symmetry_space_group_name_Hall '-P 2ybc'
_symmetry_space_group_name_H-M 'P 1 21/c 1'
_atom_sites_solution_hydrogens difmap
_atom_sites_solution_primary direct
_atom_sites_solution_secondary difmap
_audit_creation_method SHELXL-97
_cell_angle_alpha 90.00
_cell_angle_beta 109.357(2)
_cell_angle_gamma 90.00
_cell_formula_units_Z 4
_cell_length_a 8.6120(3)
_cell_length_b 23.4829(9)
_cell_length_c 17.3556(6)
_cell_measurement_reflns_used 9757
_cell_measurement_temperature 150(2)
_cell_measurement_theta_max 27.51
_cell_measurement_theta_min 2.63
_cell_volume 3311.5(2)
_computing_cell_refinement 'SAINT V7.68A'
_computing_data_collection Apex2
_computing_data_reduction 'SAINT V7.68A, Sadabs'
_computing_structure_refinement 'SHELXL-97 (Sheldrick, 1997)'
_computing_structure_solution 'SHELXS-97 (Sheldrick, 1990)'
_diffrn_ambient_temperature 150(2)
_diffrn_measured_fraction_theta_full 0.997
_diffrn_measured_fraction_theta_max 0.997
_diffrn_measurement_device_type 'Bruker Kappa ApexII'
_diffrn_measurement_method '\f and \w scans'
_diffrn_radiation_monochromator graphite
_diffrn_radiation_source 'fine-focus sealed tube'
_diffrn_radiation_type MoK\a
_diffrn_radiation_wavelength 0.71073
_diffrn_reflns_av_R_equivalents 0.0160
_diffrn_reflns_av_sigmaI/netI 0.0097
_diffrn_reflns_limit_h_max 11
_diffrn_reflns_limit_h_min -11
_diffrn_reflns_limit_k_max 30
_diffrn_reflns_limit_k_min -30
_diffrn_reflns_limit_l_max 22
_diffrn_reflns_limit_l_min -22
_diffrn_reflns_number 57072
_diffrn_reflns_theta_full 27.53
_diffrn_reflns_theta_max 27.53
_diffrn_reflns_theta_min 1.52
_exptl_absorpt_coefficient_mu 0.829
_exptl_absorpt_correction_T_max 0.7456
_exptl_absorpt_correction_T_min 0.6759
_exptl_absorpt_correction_type multi-scan
_exptl_absorpt_process_details SADABS-2008/1
_exptl_crystal_colour colourless
_exptl_crystal_density_diffrn 1.541
_exptl_crystal_density_method 'not measured'
_exptl_crystal_description needle
_exptl_crystal_F_000 1568
_exptl_crystal_size_max 0.42
_exptl_crystal_size_mid 0.25
_exptl_crystal_size_min 0.21
_refine_diff_density_max 0.626
_refine_diff_density_min -0.411
_refine_diff_density_rms 0.051
_refine_ls_extinction_method none
_refine_ls_goodness_of_fit_ref 1.032
_refine_ls_hydrogen_treatment constr
_refine_ls_matrix_type full
_refine_ls_number_parameters 468
_refine_ls_number_reflns 7613
_refine_ls_number_restraints 81
_refine_ls_restrained_S_all 1.090
_refine_ls_R_factor_all 0.0337
_refine_ls_R_factor_gt 0.0294
_refine_ls_shift/su_max 0.003
_refine_ls_shift/su_mean 0.000
_refine_ls_structure_factor_coef Fsqd
_refine_ls_weighting_details 'calc w=1/[\s^2^(Fo^2^)+(0.0368P)^2^+2.5110P] where P=(Fo^2^+2Fc^2^)/3'
_refine_ls_weighting_scheme calc
_refine_ls_wR_factor_gt 0.0761
_refine_ls_wR_factor_ref 0.0795
_reflns_number_gt 6889
_reflns_number_total 7613
_reflns_threshold_expression I>2\s(I)
_cod_data_source_file om300051f_si_002.cif
_cod_data_source_block l0123a
_cod_original_sg_symbol_H-M 'P 21/c'
_cod_database_code 4078034

loop_
_symmetry_equiv_pos_as_xyz
'x, y, z'
'-x, y+1/2, -z+1/2'
'-x, -y, -z'
'x, -y-1/2, z-1/2'

loop_
_atom_site_label
_atom_site_type_symbol
_atom_site_fract_x
_atom_site_fract_y
_atom_site_fract_z
_atom_site_U_iso_or_equiv
_atom_site_adp_type
_atom_site_occupancy
_atom_site_symmetry_multiplicity
_atom_site_calc_flag
_atom_site_refinement_flags
_atom_site_disorder_assembly
_atom_site_disorder_group
Cu1 Cu 0.73632(2) 0.259250(8) 0.237570(12) 0.02197(6) Uani 1 1 d . . .
P1 P 0.84279(5) 0.390124(16) 0.26481(2) 0.02038(9) Uani 1 1 d . . .
O1 O 0.89142(15) 0.44953(5) 0.27599(8) 0.0273(3) Uani 1 1 d . . .
N11 N 0.66990(17) 0.37872(6) 0.18528(8) 0.0228(3) Uani 1 1 d . . .
N12 N 0.62143(16) 0.32387(6) 0.15785(8) 0.0217(3) Uani 1 1 d . . .
N21 N 0.80343(17) 0.36205(6) 0.34546(8) 0.0222(3) Uani 1 1 d . . .
N22 N 0.73994(17) 0.30704(6) 0.33905(8) 0.0215(3) Uani 1 1 d . . .
N31 N 0.98767(16) 0.34800(5) 0.24838(8) 0.0208(3) Uani 1 1 d . . .
N32 N 0.96728(16) 0.28905(5) 0.24370(8) 0.0206(3) Uani 1 1 d . . .
N41 N 0.68646(18) 0.18074(6) 0.22905(9) 0.0253(3) Uani 1 1 d . . .
C11 C 0.48163(19) 0.33015(7) 0.09617(9) 0.0216(3) Uani 1 1 d . . .
C12 C 0.4356(2) 0.38819(7) 0.08504(10) 0.0265(3) Uani 1 1 d . . .
H12 H 0.3391 0.4032 0.0459 0.032 Uiso 1 1 calc R . .
C13 C 0.5553(2) 0.41842(7) 0.14091(10) 0.0251(3) Uani 1 1 d . . .
C14 C 0.39926(19) 0.28118(7) 0.04676(9) 0.0229(3) Uani 1 1 d . . .
C15 C 0.4836(2) 0.23039(7) 0.04761(10) 0.0252(3) Uani 1 1 d . . .
H15 H 0.5953 0.2271 0.0815 0.030 Uiso 1 1 calc R . .
C16 C 0.4063(2) 0.18460(8) -0.00036(11) 0.0313(4) Uani 1 1 d . . .
H16 H 0.4642 0.1500 0.0011 0.038 Uiso 1 1 calc R . .
C17 C 0.2433(2) 0.18987(9) -0.05058(11) 0.0370(4) Uani 1 1 d . . .
H17 H 0.1896 0.1587 -0.0836 0.044 Uiso 1 1 calc R . .
C18 C 0.1593(2) 0.24017(10) -0.05262(11) 0.0368(4) Uani 1 1 d . . .
H18 H 0.0482 0.2435 -0.0874 0.044 Uiso 1 1 calc R . .
C19 C 0.2354(2) 0.28592(9) -0.00429(10) 0.0301(4) Uani 1 1 d . . .
H19 H 0.1765 0.3204 -0.0058 0.036 Uiso 1 1 calc R . .
C110 C 0.5727(3) 0.48127(8) 0.15366(14) 0.0385(4) Uani 1 1 d . . .
H11A H 0.6675 0.4948 0.1395 0.058 Uiso 1 1 calc R . .
H11B H 0.5893 0.4901 0.2110 0.058 Uiso 1 1 calc R . .
H11C H 0.4727 0.5002 0.1188 0.058 Uiso 1 1 calc R . .
C21 C 0.74667(19) 0.29316(7) 0.41406(10) 0.0220(3) Uani 1 1 d . . .
C22 C 0.8136(2) 0.33812(7) 0.46939(10) 0.0257(3) Uani 1 1 d . . .
H22 H 0.8301 0.3382 0.5263 0.031 Uiso 1 1 calc R . .
C23 C 0.8499(2) 0.38115(7) 0.42581(10) 0.0241(3) Uani 1 1 d . . .
C24 C 0.7016(2) 0.23525(7) 0.43083(10) 0.0229(3) Uani 1 1 d . . .
C25 C 0.5617(2) 0.20842(8) 0.37910(11) 0.0281(3) Uani 1 1 d . . .
H25 H 0.4880 0.2286 0.3344 0.034 Uiso 1 1 calc R . .
C26 C 0.5305(2) 0.15212(8) 0.39319(12) 0.0348(4) Uani 1 1 d . . .
H26 H 0.4343 0.1338 0.3584 0.042 Uiso 1 1 calc R . .
C27 C 0.6387(3) 0.12249(8) 0.45762(13) 0.0363(4) Uani 1 1 d . . .
H27 H 0.6186 0.0836 0.4657 0.044 Uiso 1 1 calc R . .
C28 C 0.7764(2) 0.14923(8) 0.51039(12) 0.0330(4) Uani 1 1 d . . .
H28 H 0.8495 0.1289 0.5551 0.040 Uiso 1 1 calc R . .
C29 C 0.8070(2) 0.20580(8) 0.49763(10) 0.0269(3) Uani 1 1 d . . .
H29 H 0.8999 0.2246 0.5344 0.032 Uiso 1 1 calc R . .
C210 C 0.9210(2) 0.43855(8) 0.45315(11) 0.0322(4) Uani 1 1 d . . .
H21A H 0.9412 0.4427 0.5119 0.048 Uiso 1 1 calc R . .
H21B H 0.8436 0.4680 0.4234 0.048 Uiso 1 1 calc R . .
H21C H 1.0250 0.4427 0.4422 0.048 Uiso 1 1 calc R . .
C31 C 1.0974(2) 0.26913(7) 0.22751(9) 0.0215(3) Uani 1 1 d . . .
C32 C 1.2011(2) 0.31411(7) 0.22083(11) 0.0265(3) Uani 1 1 d . . .
H32 H 1.3008 0.3105 0.2091 0.032 Uiso 1 1 calc R . .
C33 C 1.1318(2) 0.36352(7) 0.23439(10) 0.0242(3) Uani 1 1 d . . .
C34 C 1.12012(19) 0.20734(7) 0.21853(10) 0.0225(3) Uani 1 1 d . . .
C35 C 1.0732(2) 0.16759(7) 0.26642(11) 0.0271(3) Uani 1 1 d . . .
H35 H 1.0282 0.1801 0.3066 0.033 Uiso 1 1 calc R . .
C36 C 1.0922(2) 0.10978(8) 0.25552(12) 0.0327(4) Uani 1 1 d . . .
H36 H 1.0602 0.0829 0.2883 0.039 Uiso 1 1 calc R . .
C37 C 1.1576(2) 0.09116(8) 0.19699(12) 0.0338(4) Uani 1 1 d . . .
H37 H 1.1679 0.0515 0.1887 0.041 Uiso 1 1 calc R . .
C38 C 1.2079(2) 0.13029(8) 0.15065(12) 0.0338(4) Uani 1 1 d . . .
H38 H 1.2548 0.1175 0.1113 0.041 Uiso 1 1 calc R . .
C39 C 1.1902(2) 0.18826(7) 0.16146(11) 0.0281(3) Uani 1 1 d . . .
H39 H 1.2259 0.2150 0.1298 0.034 Uiso 1 1 calc R . .
C310 C 1.1927(2) 0.42328(8) 0.23773(13) 0.0346(4) Uani 1 1 d . . .
H31A H 1.2936 0.4239 0.2233 0.052 Uiso 1 1 calc R . .
H31B H 1.2161 0.4384 0.2931 0.052 Uiso 1 1 calc R . .
H31C H 1.1086 0.4468 0.1990 0.052 Uiso 1 1 calc R . .
C41 C 0.6691(2) 0.13269(7) 0.22919(10) 0.0279(3) Uani 1 1 d . . .
C42 C 0.6521(3) 0.07117(8) 0.23177(14) 0.0437(5) Uani 1 1 d . . .
H42A H 0.7098 0.0532 0.1980 0.066 Uiso 1 1 calc R . .
H42B H 0.5352 0.0610 0.2107 0.066 Uiso 1 1 calc R . .
H42C H 0.6998 0.0579 0.2883 0.066 Uiso 1 1 calc R . .
P2 P 0.5000 0.5000 0.5000 0.03681(16) Uani 1 2 d SD . .
F1 F 0.3664(2) 0.54638(8) 0.45623(10) 0.0744(5) Uani 1 1 d D A .
F2A F 0.5255(10) 0.4851(4) 0.4164(3) 0.100(3) Uani 0.485(13) 1 d PDU A 1
F3A F 0.3471(5) 0.45866(18) 0.4777(8) 0.105(4) Uani 0.485(13) 1 d PDU A 1
F2B F 0.4601(11) 0.4602(2) 0.4247(3) 0.104(3) Uani 0.515(13) 1 d PDU A 2
F3B F 0.3883(8) 0.4644(2) 0.5374(5) 0.078(2) Uani 0.515(13) 1 d PDU A 2
P3 P 0.0000 0.0000 0.5000 0.03347(15) Uani 1 2 d SD . .
F4 F 0.1108(2) -0.01501(7) 0.44575(11) 0.0718(5) Uani 1 1 d D . .
F5 F 0.1511(2) -0.01482(8) 0.57888(10) 0.0788(6) Uani 1 1 d D . .
F6 F 0.05700(18) 0.06416(6) 0.50660(15) 0.0850(7) Uani 1 1 d D . .

loop_
_atom_site_aniso_label
_atom_site_aniso_U_11
_atom_site_aniso_U_22
_atom_site_aniso_U_33
_atom_site_aniso_U_23
_atom_site_aniso_U_13
_atom_site_aniso_U_12
Cu1 0.02418(11) 0.01603(10) 0.02316(11) -0.00104(7) 0.00443(8) -0.00177(7)
P1 0.02182(19) 0.01418(18) 0.02263(19) -0.00028(14) 0.00398(15) 0.00025(14)
O1 0.0309(6) 0.0158(5) 0.0328(6) -0.0010(5) 0.0076(5) -0.0010(5)
N11 0.0226(6) 0.0165(6) 0.0249(7) 0.0004(5) 0.0019(5) 0.0019(5)
N12 0.0218(6) 0.0186(6) 0.0216(6) -0.0006(5) 0.0031(5) -0.0013(5)
N21 0.0261(7) 0.0166(6) 0.0224(6) -0.0030(5) 0.0060(5) -0.0027(5)
N22 0.0235(6) 0.0169(6) 0.0230(6) -0.0021(5) 0.0061(5) -0.0023(5)
N31 0.0207(6) 0.0150(6) 0.0247(6) 0.0010(5) 0.0048(5) -0.0008(5)
N32 0.0210(6) 0.0138(6) 0.0243(6) 0.0007(5) 0.0041(5) 0.0003(5)
N41 0.0276(7) 0.0219(7) 0.0253(7) -0.0015(5) 0.0073(6) -0.0025(6)
C11 0.0183(7) 0.0264(8) 0.0201(7) 0.0028(6) 0.0065(6) 0.0008(6)
C12 0.0204(7) 0.0301(9) 0.0275(8) 0.0047(7) 0.0062(6) 0.0058(6)
C13 0.0230(8) 0.0241(8) 0.0277(8) 0.0034(6) 0.0079(6) 0.0073(6)
C14 0.0200(7) 0.0304(8) 0.0176(7) 0.0022(6) 0.0050(6) -0.0046(6)
C15 0.0236(8) 0.0309(8) 0.0202(7) -0.0007(6) 0.0059(6) -0.0056(6)
C16 0.0349(9) 0.0334(9) 0.0267(8) -0.0047(7) 0.0118(7) -0.0097(7)
C17 0.0365(10) 0.0485(12) 0.0244(9) -0.0090(8) 0.0079(7) -0.0209(9)
C18 0.0232(8) 0.0581(13) 0.0237(8) 0.0015(8) 0.0007(7) -0.0129(8)
C19 0.0218(8) 0.0421(10) 0.0238(8) 0.0058(7) 0.0041(6) -0.0037(7)
C110 0.0366(10) 0.0224(9) 0.0492(11) 0.0030(8) 0.0042(9) 0.0105(7)
C21 0.0188(7) 0.0230(8) 0.0234(7) -0.0023(6) 0.0060(6) 0.0006(6)
C22 0.0272(8) 0.0268(8) 0.0220(7) -0.0052(6) 0.0065(6) -0.0015(6)
C23 0.0230(8) 0.0231(8) 0.0243(8) -0.0062(6) 0.0053(6) -0.0001(6)
C24 0.0244(8) 0.0232(8) 0.0239(8) -0.0022(6) 0.0117(6) -0.0013(6)
C25 0.0268(8) 0.0313(9) 0.0270(8) -0.0035(7) 0.0101(7) -0.0046(7)
C26 0.0384(10) 0.0331(9) 0.0385(10) -0.0115(8) 0.0202(8) -0.0133(8)
C27 0.0539(12) 0.0236(9) 0.0428(11) -0.0040(7) 0.0312(10) -0.0051(8)
C28 0.0426(10) 0.0287(9) 0.0332(9) 0.0051(7) 0.0197(8) 0.0052(8)
C29 0.0281(8) 0.0284(8) 0.0258(8) -0.0002(7) 0.0110(7) 0.0001(7)
C210 0.0392(10) 0.0246(8) 0.0304(9) -0.0097(7) 0.0084(8) -0.0069(7)
C31 0.0223(7) 0.0202(7) 0.0202(7) 0.0017(6) 0.0045(6) 0.0009(6)
C32 0.0265(8) 0.0236(8) 0.0319(9) 0.0021(7) 0.0128(7) -0.0012(6)
C33 0.0247(8) 0.0224(8) 0.0251(8) 0.0023(6) 0.0077(6) -0.0027(6)
C34 0.0199(7) 0.0188(7) 0.0256(8) 0.0006(6) 0.0031(6) 0.0015(6)
C35 0.0258(8) 0.0229(8) 0.0327(9) 0.0023(7) 0.0098(7) 0.0017(6)
C36 0.0301(9) 0.0220(8) 0.0440(10) 0.0068(7) 0.0097(8) -0.0001(7)
C37 0.0332(9) 0.0191(8) 0.0434(10) -0.0024(7) 0.0049(8) 0.0040(7)
C38 0.0372(10) 0.0287(9) 0.0347(9) -0.0046(7) 0.0107(8) 0.0067(8)
C39 0.0308(9) 0.0243(8) 0.0296(8) 0.0021(7) 0.0105(7) 0.0031(7)
C310 0.0370(10) 0.0219(8) 0.0500(11) 0.0004(8) 0.0212(9) -0.0062(7)
C41 0.0317(9) 0.0244(9) 0.0269(8) -0.0005(6) 0.0089(7) -0.0032(7)
C42 0.0586(13) 0.0195(9) 0.0501(12) 0.0010(8) 0.0141(10) -0.0072(9)
P2 0.0363(4) 0.0323(4) 0.0400(4) 0.0031(3) 0.0102(3) 0.0044(3)
F1 0.0731(11) 0.0836(12) 0.0689(10) 0.0286(9) 0.0266(9) 0.0443(9)
F2A 0.117(5) 0.133(7) 0.058(2) 0.027(3) 0.038(3) 0.091(5)
F3A 0.043(2) 0.049(2) 0.194(10) 0.000(3) 0.002(3) -0.0090(16)
F2B 0.172(6) 0.073(3) 0.051(3) -0.025(2) 0.017(3) -0.005(4)
F3B 0.058(3) 0.079(3) 0.110(5) 0.042(3) 0.044(3) 0.003(2)
P3 0.0216(3) 0.0304(3) 0.0422(4) -0.0070(3) 0.0023(3) -0.0008(2)
F4 0.0732(10) 0.0722(11) 0.0865(12) 0.0155(9) 0.0485(10) 0.0304(9)
F5 0.0635(10) 0.0929(13) 0.0542(9) -0.0187(9) -0.0149(8) 0.0401(9)
F6 0.0423(8) 0.0321(7) 0.177(2) -0.0140(10) 0.0310(10) -0.0057(6)

loop_
_atom_type_symbol
_atom_type_description
_atom_type_scat_dispersion_real
_atom_type_scat_dispersion_imag
_atom_type_scat_source
C C 0.0033 0.0016 'International Tables Vol C Tables 4.2.6.8 and 6.1.1.4'
H H 0.0000 0.0000 'International Tables Vol C Tables 4.2.6.8 and 6.1.1.4'
Cu Cu 0.3201 1.2651 'International Tables Vol C Tables 4.2.6.8 and 6.1.1.4'
F F 0.0171 0.0103 'International Tables Vol C Tables 4.2.6.8 and 6.1.1.4'
N N 0.0061 0.0033 'International Tables Vol C Tables 4.2.6.8 and 6.1.1.4'
O O 0.0106 0.0060 'International Tables Vol C Tables 4.2.6.8 and 6.1.1.4'
P P 0.1023 0.0942 'International Tables Vol C Tables 4.2.6.8 and 6.1.1.4'

loop_
_geom_angle_atom_site_label_1
_geom_angle_atom_site_label_2
_geom_angle_atom_site_label_3
_geom_angle
_geom_angle_site_symmetry_1
_geom_angle_site_symmetry_3
N41 Cu1 N12 128.13(6) . .
N41 Cu1 N32 121.47(6) . .
N12 Cu1 N32 91.41(5) . .
N41 Cu1 N22 122.17(6) . .
N12 Cu1 N22 92.30(5) . .
N32 Cu1 N22 91.69(5) . .
O1 P1 N21 113.26(7) . .
O1 P1 N11 113.61(7) . .
N21 P1 N11 104.65(7) . .
O1 P1 N31 112.89(7) . .
N21 P1 N31 105.98(7) . .
N11 P1 N31 105.70(7) . .
N12 N11 C13 110.78(13) . .
N12 N11 P1 120.84(10) . .
C13 N11 P1 128.33(12) . .
C11 N12 N11 105.23(13) . .
C11 N12 Cu1 136.45(11) . .
N11 N12 Cu1 115.33(9) . .
C23 N21 N22 110.72(13) . .
C23 N21 P1 129.66(12) . .
N22 N21 P1 118.66(10) . .
C21 N22 N21 105.17(13) . .
C21 N22 Cu1 133.08(11) . .
N21 N22 Cu1 117.61(10) . .
C33 N31 N32 110.64(13) . .
C33 N31 P1 128.94(11) . .
N32 N31 P1 120.36(10) . .
C31 N32 N31 105.27(13) . .
C31 N32 Cu1 137.01(11) . .
N31 N32 Cu1 115.93(9) . .
C41 N41 Cu1 174.03(15) . .
N12 C11 C12 110.80(14) . .
N12 C11 C14 121.14(15) . .
C12 C11 C14 127.97(15) . .
C13 C12 C11 107.10(14) . .
C13 C12 H12 126.4 . .
C11 C12 H12 126.4 . .
C12 C13 N11 106.05(14) . .
C12 C13 C110 129.62(16) . .
N11 C13 C110 124.29(15) . .
C15 C14 C19 119.14(16) . .
C15 C14 C11 120.97(14) . .
C19 C14 C11 119.85(16) . .
C16 C15 C14 120.82(16) . .
C16 C15 H15 119.6 . .
C14 C15 H15 119.6 . .
C15 C16 C17 119.39(19) . .
C15 C16 H16 120.3 . .
C17 C16 H16 120.3 . .
C18 C17 C16 120.28(17) . .
C18 C17 H17 119.9 . .
C16 C17 H17 119.9 . .
C17 C18 C19 120.60(17) . .
C17 C18 H18 119.7 . .
C19 C18 H18 119.7 . .
C18 C19 C14 119.76(18) . .
C18 C19 H19 120.1 . .
C14 C19 H19 120.1 . .
C13 C110 H11A 109.5 . .
C13 C110 H11B 109.5 . .
H11A C110 H11B 109.5 . .
C13 C110 H11C 109.5 . .
H11A C110 H11C 109.5 . .
H11B C110 H11C 109.5 . .
N22 C21 C22 111.02(14) . .
N22 C21 C24 119.61(14) . .
C22 C21 C24 129.12(15) . .
C23 C22 C21 107.11(15) . .
C23 C22 H22 126.4 . .
C21 C22 H22 126.4 . .
C22 C23 N21 105.99(14) . .
C22 C23 C210 129.86(16) . .
N21 C23 C210 124.15(15) . .
C25 C24 C29 119.82(16) . .
C25 C24 C21 121.34(15) . .
C29 C24 C21 118.74(15) . .
C26 C25 C24 119.66(17) . .
C26 C25 H25 120.2 . .
C24 C25 H25 120.2 . .
C27 C26 C25 120.25(18) . .
C27 C26 H26 119.9 . .
C25 C26 H26 119.9 . .
C26 C27 C28 120.43(17) . .
C26 C27 H27 119.8 . .
C28 C27 H27 119.8 . .
C27 C28 C29 119.67(18) . .
C27 C28 H28 120.2 . .
C29 C28 H28 120.2 . .
C28 C29 C24 120.10(17) . .
C28 C29 H29 120.0 . .
C24 C29 H29 120.0 . .
C23 C210 H21A 109.5 . .
C23 C210 H21B 109.5 . .
H21A C210 H21B 109.5 . .
C23 C210 H21C 109.5 . .
H21A C210 H21C 109.5 . .
H21B C210 H21C 109.5 . .
N32 C31 C32 110.78(14) . .
N32 C31 C34 121.22(14) . .
C32 C31 C34 128.00(15) . .
C33 C32 C31 107.33(15) . .
C33 C32 H32 126.3 . .
C31 C32 H32 126.3 . .
C32 C33 N31 105.97(14) . .
C32 C33 C310 129.75(16) . .
N31 C33 C310 124.24(15) . .
C39 C34 C35 119.16(15) . .
C39 C34 C31 119.59(15) . .
C35 C34 C31 121.25(15) . .
C36 C35 C34 120.18(17) . .
C36 C35 H35 119.9 . .
C34 C35 H35 119.9 . .
C37 C36 C35 120.23(17) . .
C37 C36 H36 119.9 . .
C35 C36 H36 119.9 . .
C38 C37 C36 119.94(17) . .
C38 C37 H37 120.0 . .
C36 C37 H37 120.0 . .
C37 C38 C39 120.20(18) . .
C37 C38 H38 119.9 . .
C39 C38 H38 119.9 . .
C38 C39 C34 120.26(17) . .
C38 C39 H39 119.9 . .
C34 C39 H39 119.9 . .
C33 C310 H31A 109.5 . .
C33 C310 H31B 109.5 . .
H31A C310 H31B 109.5 . .
C33 C310 H31C 109.5 . .
H31A C310 H31C 109.5 . .
H31B C310 H31C 109.5 . .
N41 C41 C42 178.1(2) . .
C41 C42 H42A 109.5 . .
C41 C42 H42B 109.5 . .
H42A C42 H42B 109.5 . .
C41 C42 H42C 109.5 . .
H42A C42 H42C 109.5 . .
H42B C42 H42C 109.5 . .
F2B P2 F2B 179.997(3) 3_666 .
F2B P2 F3B 88.1(3) 3_666 .
F2B P2 F3B 91.9(3) . .
F2B P2 F3B 91.9(3) 3_666 3_666
F2B P2 F3B 88.1(3) . 3_666
F3B P2 F3B 180.0(5) . 3_666
F2A P2 F2A 179.997(3) 3_666 .
F2A P2 F3A 90.2(3) 3_666 .
F2A P2 F3A 89.8(3) . .
F2A P2 F3A 89.8(3) 3_666 3_666
F2A P2 F3A 90.2(3) . 3_666
F3A P2 F3A 179.999(1) . 3_666
F2B P2 F1 95.0(2) 3_666 3_666
F2B P2 F1 85.0(2) . 3_666
F3B P2 F1 83.28(19) . 3_666
F3B P2 F1 96.72(19) 3_666 3_666
F2A P2 F1 90.70(18) 3_666 3_666
F2A P2 F1 89.31(18) . 3_666
F3A P2 F1 96.3(2) . 3_666
F3A P2 F1 83.7(2) 3_666 3_666
F2B P2 F1 85.0(2) 3_666 .
F2B P2 F1 95.0(2) . .
F3B P2 F1 96.72(19) . .
F3B P2 F1 83.28(19) 3_666 .
F2A P2 F1 89.30(18) 3_666 .
F2A P2 F1 90.69(18) . .
F3A P2 F1 83.7(2) . .
F3A P2 F1 96.3(2) 3_666 .
F1 P2 F1 179.999(2) 3_666 .
F6 P3 F6 180.0 3_556 .
F6 P3 F5 89.98(10) 3_556 .
F6 P3 F5 90.02(10) . .
F6 P3 F5 90.02(10) 3_556 3_556
F6 P3 F5 89.98(10) . 3_556
F5 P3 F5 180.0 . 3_556
F6 P3 F4 88.77(10) 3_556 .
F6 P3 F4 91.23(10) . .
F5 P3 F4 88.90(9) . .
F5 P3 F4 91.10(9) 3_556 .
F6 P3 F4 91.23(10) 3_556 3_556
F6 P3 F4 88.77(10) . 3_556
F5 P3 F4 91.10(9) . 3_556
F5 P3 F4 88.90(9) 3_556 3_556
F4 P3 F4 180.0 . 3_556

loop_
_geom_bond_atom_site_label_1
_geom_bond_atom_site_label_2
_geom_bond_distance
_geom_bond_site_symmetry_2
Cu1 N41 1.8876(14) .
Cu1 N12 2.0710(13) .
Cu1 N32 2.0778(13) .
Cu1 N22 2.0799(13) .
P1 O1 1.4509(12) .
P1 N21 1.6801(14) .
P1 N11 1.6828(14) .
P1 N31 1.6889(14) .
N11 N12 1.3884(18) .
N11 C13 1.390(2) .
N12 C11 1.328(2) .
N21 C23 1.391(2) .
N21 N22 1.3928(18) .
N22 C21 1.325(2) .
N31 C33 1.390(2) .
N31 N32 1.3944(17) .
N32 C31 1.328(2) .
N41 C41 1.138(2) .
C11 C12 1.415(2) .
C11 C14 1.469(2) .
C12 C13 1.358(2) .
C12 H12 0.9500 .
C13 C110 1.493(2) .
C14 C15 1.394(2) .
C14 C19 1.400(2) .
C15 C16 1.387(2) .
C15 H15 0.9500 .
C16 C17 1.391(3) .
C16 H16 0.9500 .
C17 C18 1.380(3) .
C17 H17 0.9500 .
C18 C19 1.387(3) .
C18 H18 0.9500 .
C19 H19 0.9500 .
C110 H11A 0.9800 .
C110 H11B 0.9800 .
C110 H11C 0.9800 .
C21 C22 1.415(2) .
C21 C24 1.470(2) .
C22 C23 1.359(2) .
C22 H22 0.9500 .
C23 C210 1.492(2) .
C24 C25 1.392(2) .
C24 C29 1.396(2) .
C25 C26 1.387(3) .
C25 H25 0.9500 .
C26 C27 1.383(3) .
C26 H26 0.9500 .
C27 C28 1.385(3) .
C27 H27 0.9500 .
C28 C29 1.386(3) .
C28 H28 0.9500 .
C29 H29 0.9500 .
C210 H21A 0.9800 .
C210 H21B 0.9800 .
C210 H21C 0.9800 .
C31 C32 1.412(2) .
C31 C34 1.479(2) .
C32 C33 1.361(2) .
C32 H32 0.9500 .
C33 C310 1.493(2) .
C34 C39 1.394(2) .
C34 C35 1.396(2) .
C35 C36 1.388(2) .
C35 H35 0.9500 .
C36 C37 1.386(3) .
C36 H36 0.9500 .
C37 C38 1.382(3) .
C37 H37 0.9500 .
C38 C39 1.390(2) .
C38 H38 0.9500 .
C39 H39 0.9500 .
C310 H31A 0.9800 .
C310 H31B 0.9800 .
C310 H31C 0.9800 .
C41 C42 1.454(2) .
C42 H42A 0.9800 .
C42 H42B 0.9800 .
C42 H42C 0.9800 .
P2 F2B 1.549(4) 3_666
P2 F2B 1.549(4) .
P2 F3B 1.569(3) .
P2 F3B 1.569(3) 3_666
P2 F2A 1.577(4) 3_666
P2 F2A 1.577(4) .
P2 F3A 1.577(3) .
P2 F3A 1.577(3) 3_666
P2 F1 1.5836(14) 3_666
P2 F1 1.5837(14) .
P3 F6 1.5769(14) 3_556
P3 F6 1.5769(14) .
P3 F5 1.5836(14) .
P3 F5 1.5836(14) 3_556
P3 F4 1.5863(14) .
P3 F4 1.5863(14) 3_556

loop_
_geom_torsion_atom_site_label_1
_geom_torsion_atom_site_label_2
_geom_torsion_atom_site_label_3
_geom_torsion_atom_site_label_4
_geom_torsion
O1 P1 N11 N12 169.28(12)
N21 P1 N11 N12 -66.69(13)
N31 P1 N11 N12 44.96(14)
O1 P1 N11 C13 -13.54(17)
N21 P1 N11 C13 110.50(15)
N31 P1 N11 C13 -137.85(14)
C13 N11 N12 C11 1.64(17)
P1 N11 N12 C11 179.28(11)
C13 N11 N12 Cu1 -162.09(11)
P1 N11 N12 Cu1 15.55(16)
N41 Cu1 N12 C11 14.71(19)
N32 Cu1 N12 C11 147.80(16)
N22 Cu1 N12 C11 -120.45(16)
N41 Cu1 N12 N11 171.61(10)
N32 Cu1 N12 N11 -55.30(11)
N22 Cu1 N12 N11 36.45(11)
O1 P1 N21 C23 -18.66(17)
N11 P1 N21 C23 -142.91(14)
N31 P1 N21 C23 105.63(15)
O1 P1 N21 N22 173.72(11)
N11 P1 N21 N22 49.47(13)
N31 P1 N21 N22 -61.99(13)
C23 N21 N22 C21 0.40(17)
P1 N21 N22 C21 170.24(11)
C23 N21 N22 Cu1 -159.69(11)
P1 N21 N22 Cu1 10.14(15)
N41 Cu1 N22 C21 16.65(18)
N12 Cu1 N22 C21 155.70(15)
N32 Cu1 N22 C21 -112.82(15)
N41 Cu1 N22 N21 169.92(10)
N12 Cu1 N22 N21 -51.03(11)
N32 Cu1 N22 N21 40.45(11)
O1 P1 N31 C33 -8.88(17)
N21 P1 N31 C33 -133.40(14)
N11 P1 N31 C33 115.88(14)
O1 P1 N31 N32 174.23(11)
N21 P1 N31 N32 49.72(13)
N11 P1 N31 N32 -61.00(13)
C33 N31 N32 C31 0.28(17)
P1 N31 N32 C31 177.70(11)
C33 N31 N32 Cu1 -167.08(10)
P1 N31 N32 Cu1 10.33(15)
N41 Cu1 N32 C31 16.91(18)
N12 Cu1 N32 C31 -120.76(16)
N22 Cu1 N32 C31 146.90(16)
N41 Cu1 N32 N31 178.89(10)
N12 Cu1 N32 N31 41.22(11)
N22 Cu1 N32 N31 -51.12(11)
N11 N12 C11 C12 -2.09(17)
Cu1 N12 C11 C12 156.35(13)
N11 N12 C11 C14 174.93(14)
Cu1 N12 C11 C14 -26.6(2)
N12 C11 C12 C13 1.83(19)
C14 C11 C12 C13 -174.94(15)
C11 C12 C13 N11 -0.72(18)
C11 C12 C13 C110 176.97(18)
N12 N11 C13 C12 -0.54(18)
P1 N11 C13 C12 -177.96(13)
N12 N11 C13 C110 -178.39(17)
P1 N11 C13 C110 4.2(3)
N12 C11 C14 C15 -17.6(2)
C12 C11 C14 C15 158.91(16)
N12 C11 C14 C19 164.72(15)
C12 C11 C14 C19 -18.8(2)
C19 C14 C15 C16 -1.0(2)
C11 C14 C15 C16 -178.72(15)
C14 C15 C16 C17 0.8(3)
C15 C16 C17 C18 0.0(3)
C16 C17 C18 C19 -0.5(3)
C17 C18 C19 C14 0.3(3)
C15 C14 C19 C18 0.4(2)
C11 C14 C19 C18 178.18(15)
N21 N22 C21 C22 -0.05(18)
Cu1 N22 C21 C22 155.56(12)
N21 N22 C21 C24 -174.80(13)
Cu1 N22 C21 C24 -19.2(2)
N22 C21 C22 C23 -0.33(19)
C24 C21 C22 C23 173.80(16)
C21 C22 C23 N21 0.55(18)
C21 C22 C23 C210 179.28(17)
N22 N21 C23 C22 -0.61(18)
P1 N21 C23 C22 -169.00(13)
N22 N21 C23 C210 -179.43(15)
P1 N21 C23 C210 12.2(2)
N22 C21 C24 C25 -44.9(2)
C22 C21 C24 C25 141.44(18)
N22 C21 C24 C29 131.49(17)
C22 C21 C24 C29 -42.2(2)
C29 C24 C25 C26 -1.6(2)
C21 C24 C25 C26 174.71(15)
C24 C25 C26 C27 -0.9(3)
C25 C26 C27 C28 2.2(3)
C26 C27 C28 C29 -1.0(3)
C27 C28 C29 C24 -1.5(3)
C25 C24 C29 C28 2.8(2)
C21 C24 C29 C28 -173.62(15)
N31 N32 C31 C32 -0.55(17)
Cu1 N32 C31 C32 162.69(13)
N31 N32 C31 C34 179.57(13)
Cu1 N32 C31 C34 -17.2(2)
N32 C31 C32 C33 0.6(2)
C34 C31 C32 C33 -179.50(16)
C31 C32 C33 N31 -0.42(19)
C31 C32 C33 C310 177.43(18)
N32 N31 C33 C32 0.10(18)
P1 N31 C33 C32 -177.03(12)
N32 N31 C33 C310 -177.91(16)
P1 N31 C33 C310 5.0(2)
N32 C31 C34 C39 144.12(16)
C32 C31 C34 C39 -35.7(2)
N32 C31 C34 C35 -36.1(2)
C32 C31 C34 C35 144.03(18)
C39 C34 C35 C36 -1.8(3)
C31 C34 C35 C36 178.47(16)
C34 C35 C36 C37 -0.1(3)
C35 C36 C37 C38 1.6(3)
C36 C37 C38 C39 -1.3(3)
C37 C38 C39 C34 -0.6(3)
C35 C34 C39 C38 2.1(3)
C31 C34 C39 C38 -178.13(16)
